data_7212349
loop_
_publ_author_name
'Holczbauer, Tam\'as'
'F\'abi\'an, L\'aszl\'o'
'Csom\'os, P\'eter'
'Fodor, Lajos'
'K\'alm\'an, Alajos'

_publ_section_title
;
 Annular desmotropy of three pairs of seven-membered heterocycles
 confirmed by X-ray crystallography
;
_journal_issue 6
_journal_name_full CrystEngComm
_journal_page_first 1712
_journal_paper_doi 10.1039/b925635k
_journal_volume 12
_journal_year 2010
_chemical_formula_moiety 'C18 H16 Cl N O2 S'
_chemical_formula_sum 'C18 H16 Cl N O2 S'
_chemical_formula_weight 345.83
_chemical_name_common
;(R*)-3-Ethoxycarbonyl-2-(4-methylphenyl)-3,5-dihydro-4,1-
benzothiazepine
;
_chemical_name_systematic
;
(R*)-3-Ethoxycarbonyl-2-(4-methylphenyl)-3,5-dihydro-4,1-benzothiazepine
;
_space_group_IT_number 14
_symmetry_cell_setting monoclinic
_symmetry_space_group_name_Hall '-P 2yn'
_symmetry_space_group_name_H-M 'P 1 21/n 1'
_atom_sites_solution_hydrogens geom
_atom_sites_solution_primary direct
_atom_sites_solution_secondary difmap
_audit_creation_method SHELXL-97
_cell_angle_alpha 90.00
_cell_angle_beta 108.578(6)
_cell_angle_gamma 90.00
_cell_formula_units_Z 4
_cell_length_a 12.699(2)
_cell_length_b 7.2028(9)
_cell_length_c 18.542(3)
_cell_measurement_reflns_used 49989
_cell_measurement_temperature 293(2)
_cell_measurement_theta_max 27.48
_cell_measurement_theta_min 3.06
_cell_volume 1607.6(4)
_computing_cell_refinement 'CrystalClear (Rigaku/MSC Inc., 2005)'
_computing_data_collection 'CrystalClear (Rigaku/MSC Inc., 2005)'
_computing_data_reduction 'CrystalClear (Rigaku/MSC Inc., 2005)'
_computing_structure_refinement 'SHELXL-97 (Sheldrick, 1997)'
_computing_structure_solution 'SHELXS-97 (Sheldrick, 1990)'
_diffrn_ambient_temperature 293(2)
_diffrn_measured_fraction_theta_full 0.999
_diffrn_measured_fraction_theta_max 0.999
_diffrn_measurement_device_type 'Rigaku R-Axis Rapid'
_diffrn_radiation_monochromator graphite
_diffrn_radiation_source 'fine-focus sealed tube'
_diffrn_radiation_type MoK\a
_diffrn_radiation_wavelength 0.71070
_diffrn_reflns_av_R_equivalents 0.0467
_diffrn_reflns_av_sigmaI/netI 0.0156
_diffrn_reflns_limit_h_max 16
_diffrn_reflns_limit_h_min -16
_diffrn_reflns_limit_k_max 9
_diffrn_reflns_limit_k_min -9
_diffrn_reflns_limit_l_max 24
_diffrn_reflns_limit_l_min -24
_diffrn_reflns_number 59115
_diffrn_reflns_theta_full 27.48
_diffrn_reflns_theta_max 27.48
_diffrn_reflns_theta_min 3.06
_exptl_absorpt_coefficient_mu 0.376
_exptl_absorpt_correction_T_max 0.9705
_exptl_absorpt_correction_T_min 0.8955
_exptl_absorpt_correction_type numerical
_exptl_crystal_colour colorless
_exptl_crystal_density_diffrn 1.429
_exptl_crystal_density_method 'not measured'
_exptl_crystal_description plate
_exptl_crystal_F_000 720
_exptl_crystal_size_max 0.30
_exptl_crystal_size_mid 0.25
_exptl_crystal_size_min 0.08
_refine_diff_density_max 0.373
_refine_diff_density_min -0.200
_refine_diff_density_rms 0.050
_refine_ls_extinction_method none
_refine_ls_goodness_of_fit_ref 1.096
_refine_ls_hydrogen_treatment constr
_refine_ls_matrix_type full
_refine_ls_number_parameters 209
_refine_ls_number_reflns 3690
_refine_ls_number_restraints 0
_refine_ls_restrained_S_all 1.096
_refine_ls_R_factor_all 0.0352
_refine_ls_R_factor_gt 0.0313
_refine_ls_shift/su_max 0.001
_refine_ls_shift/su_mean 0.000
_refine_ls_structure_factor_coef Fsqd
_refine_ls_weighting_details 'calc w=1/[\s^2^(Fo^2^)+(0.0320P)^2^+0.9814P] where P=(Fo^2^+2Fc^2^)/3'
_refine_ls_weighting_scheme calc
_refine_ls_wR_factor_gt 0.0750
_refine_ls_wR_factor_ref 0.0769
_reflns_number_gt 3325
_reflns_number_total 3690
_reflns_threshold_expression >2sigma(I)
_cod_data_source_file b925635k.txt
_cod_data_source_block cs173f
_cod_original_sg_symbol_H-M P21/n
_cod_database_code 7212349

loop_
_symmetry_equiv_pos_as_xyz
'x, y, z'
'-x+1/2, y+1/2, -z+1/2'
'-x, -y, -z'
'x-1/2, -y-1/2, z-1/2'

loop_
_atom_site_label
_atom_site_type_symbol
_atom_site_fract_x
_atom_site_fract_y
_atom_site_fract_z
_atom_site_U_iso_or_equiv
_atom_site_adp_type
_atom_site_occupancy
_atom_site_symmetry_multiplicity
_atom_site_calc_flag
_atom_site_refinement_flags
C5 C 0.41471(12) 0.7337(2) 0.20056(8) 0.0216(3) Uani 1 1 d .
H5A H 0.3895 0.8334 0.2262 0.026 Uiso 1 1 calc R
H5B H 0.3642 0.7271 0.1489 0.026 Uiso 1 1 calc R
S4 S 0.55336(3) 0.79104(5) 0.197437(18) 0.01958(9) Uani 1 1 d .
C3 C 0.63054(10) 0.71405(18) 0.29324(7) 0.0147(2) Uani 1 1 d .
H3 H 0.6258 0.5783 0.2935 0.018 Uiso 1 1 calc R
C2 C 0.57893(11) 0.78617(18) 0.35184(7) 0.0149(2) Uani 1 1 d .
N1 N 0.49654(9) 0.70416(16) 0.36403(6) 0.0168(2) Uani 1 1 d .
C9A C 0.44767(10) 0.54659(18) 0.32018(8) 0.0163(3) Uani 1 1 d .
C9 C 0.43166(11) 0.3865(2) 0.35790(8) 0.0198(3) Uani 1 1 d .
H9 H 0.4557 0.3832 0.4108 0.024 Uiso 1 1 calc R
C8 C 0.38012(12) 0.2328(2) 0.31677(9) 0.0240(3) Uani 1 1 d .
H8 H 0.3704 0.1261 0.3422 0.029 Uiso 1 1 calc R
C7 C 0.34291(12) 0.2374(2) 0.23773(9) 0.0243(3) Uani 1 1 d .
H7 H 0.3086 0.1340 0.2102 0.029 Uiso 1 1 calc R
C6 C 0.35733(11) 0.3975(2) 0.20014(8) 0.0221(3) Uani 1 1 d .
H6 H 0.3325 0.4000 0.1472 0.027 Uiso 1 1 calc R
C5A C 0.40836(11) 0.55421(19) 0.24020(8) 0.0178(3) Uani 1 1 d .
C10 C 0.75180(11) 0.76376(18) 0.30865(7) 0.0157(3) Uani 1 1 d .
O1 O 0.81134(8) 0.71233(14) 0.37887(5) 0.0180(2) Uani 1 1 d .
O2 O 0.78863(8) 0.83721(14) 0.26336(5) 0.0212(2) Uani 1 1 d .
C11 C 0.92836(11) 0.7660(2) 0.40410(8) 0.0229(3) Uani 1 1 d .
H11A H 0.9371 0.8897 0.3861 0.027 Uiso 1 1 calc R
H11B H 0.9715 0.6799 0.3846 0.027 Uiso 1 1 calc R
C12 C 0.96651(13) 0.7615(2) 0.48974(9) 0.0307(3) Uani 1 1 d .
H12A H 0.9257 0.8517 0.5082 0.046 Uiso 1 1 calc R
H12B H 1.0444 0.7899 0.5089 0.046 Uiso 1 1 calc R
H12C H 0.9538 0.6401 0.5067 0.046 Uiso 1 1 calc R
C13 C 0.62365(10) 0.95598(18) 0.39682(7) 0.0148(2) Uani 1 1 d .
C14 C 0.67296(11) 1.09823(18) 0.36797(7) 0.0162(3) Uani 1 1 d .
H14 H 0.6792 1.0867 0.3195 0.019 Uiso 1 1 calc R
C15 C 0.71294(11) 1.25725(19) 0.41047(8) 0.0171(3) Uani 1 1 d .
H15 H 0.7469 1.3510 0.3914 0.021 Uiso 1 1 calc R
C16 C 0.70089(11) 1.27269(18) 0.48202(7) 0.0168(3) Uani 1 1 d .
C17 C 0.65096(11) 1.1350(2) 0.51192(7) 0.0175(3) Uani 1 1 d .
H17 H 0.6426 1.1493 0.5596 0.021 Uiso 1 1 calc R
C18 C 0.61366(11) 0.97538(19) 0.46960(7) 0.0163(3) Uani 1 1 d .
H18 H 0.5818 0.8805 0.4897 0.020 Uiso 1 1 calc R
Cl1 Cl 0.74885(3) 1.47246(5) 0.53564(2) 0.02643(10) Uani 1 1 d .

loop_
_atom_site_aniso_label
_atom_site_aniso_U_11
_atom_site_aniso_U_22
_atom_site_aniso_U_33
_atom_site_aniso_U_23
_atom_site_aniso_U_13
_atom_site_aniso_U_12
C5 0.0196(6) 0.0218(7) 0.0199(7) 0.0030(5) 0.0014(5) 0.0020(5)
S4 0.02431(17) 0.02034(17) 0.01358(15) 0.00210(12) 0.00531(12) -0.00076(13)
C3 0.0176(6) 0.0151(6) 0.0120(6) -0.0001(5) 0.0059(5) -0.0004(5)
C2 0.0165(6) 0.0159(6) 0.0123(6) 0.0010(5) 0.0047(5) 0.0012(5)
N1 0.0168(5) 0.0175(5) 0.0169(5) -0.0013(4) 0.0066(4) -0.0007(4)
C9A 0.0122(6) 0.0169(6) 0.0204(6) -0.0022(5) 0.0059(5) 0.0004(5)
C9 0.0144(6) 0.0226(7) 0.0230(7) 0.0020(5) 0.0067(5) -0.0003(5)
C8 0.0181(6) 0.0181(7) 0.0365(8) 0.0035(6) 0.0097(6) -0.0001(5)
C7 0.0176(6) 0.0183(7) 0.0351(8) -0.0077(6) 0.0056(6) -0.0018(5)
C6 0.0169(6) 0.0235(7) 0.0232(7) -0.0047(6) 0.0026(5) 0.0007(5)
C5A 0.0145(6) 0.0179(6) 0.0202(6) -0.0008(5) 0.0042(5) 0.0024(5)
C10 0.0201(6) 0.0128(6) 0.0164(6) -0.0038(5) 0.0090(5) -0.0010(5)
O1 0.0150(4) 0.0210(5) 0.0183(5) 0.0002(4) 0.0057(4) -0.0027(4)
O2 0.0261(5) 0.0218(5) 0.0206(5) -0.0022(4) 0.0142(4) -0.0042(4)
C11 0.0151(6) 0.0253(7) 0.0285(7) -0.0031(6) 0.0075(5) -0.0038(5)
C12 0.0251(7) 0.0325(8) 0.0290(8) 0.0021(7) 0.0007(6) -0.0066(6)
C13 0.0140(6) 0.0162(6) 0.0148(6) -0.0014(5) 0.0052(5) 0.0014(5)
C14 0.0196(6) 0.0168(6) 0.0143(6) -0.0001(5) 0.0082(5) 0.0009(5)
C15 0.0182(6) 0.0160(6) 0.0186(6) 0.0007(5) 0.0079(5) -0.0005(5)
C16 0.0166(6) 0.0159(6) 0.0167(6) -0.0051(5) 0.0037(5) -0.0014(5)
C17 0.0160(6) 0.0232(7) 0.0137(6) -0.0022(5) 0.0055(5) -0.0009(5)
C18 0.0154(6) 0.0197(6) 0.0147(6) 0.0004(5) 0.0060(5) -0.0016(5)
Cl1 0.0343(2) 0.02251(18) 0.02468(18) -0.01064(13) 0.01253(15) -0.00976(14)

loop_
_atom_type_symbol
_atom_type_description
_atom_type_scat_dispersion_real
_atom_type_scat_dispersion_imag
_atom_type_scat_source
C C 0.0033 0.0016 'International Tables Vol C Tables 4.2.6.8 and 6.1.1.4'
H H 0.0000 0.0000 'International Tables Vol C Tables 4.2.6.8 and 6.1.1.4'
N N 0.0061 0.0033 'International Tables Vol C Tables 4.2.6.8 and 6.1.1.4'
O O 0.0106 0.0060 'International Tables Vol C Tables 4.2.6.8 and 6.1.1.4'
S S 0.1246 0.1234 'International Tables Vol C Tables 4.2.6.8 and 6.1.1.4'
Cl Cl 0.1484 0.1585 'International Tables Vol C Tables 4.2.6.8 and 6.1.1.4'

loop_
_geom_angle_atom_site_label_1
_geom_angle_atom_site_label_2
_geom_angle_atom_site_label_3
_geom_angle
C5A C5 S4 114.37(10)
C5A C5 H5A 108.7
S4 C5 H5A 108.7
C5A C5 H5B 108.7
S4 C5 H5B 108.7
H5A C5 H5B 107.6
C3 S4 C5 97.17(6)
C10 C3 C2 115.19(10)
C10 C3 S4 108.09(9)
C2 C3 S4 111.77(9)
C10 C3 H3 107.1
C2 C3 H3 107.1
S4 C3 H3 107.1
N1 C2 C13 117.84(11)
N1 C2 C3 121.84(12)
C13 C2 C3 120.32(11)
C2 N1 C9A 119.99(11)
C9 C9A C5A 120.05(12)
C9 C9A N1 118.70(12)
C5A C9A N1 121.09(12)
C8 C9 C9A 120.19(13)
C8 C9 H9 119.9
C9A C9 H9 119.9
C9 C8 C7 120.27(14)
C9 C8 H8 119.9
C7 C8 H8 119.9
C6 C7 C8 119.61(13)
C6 C7 H7 120.2
C8 C7 H7 120.2
C7 C6 C5A 121.23(13)
C7 C6 H6 119.4
C5A C6 H6 119.4
C6 C5A C9A 118.63(13)
C6 C5A C5 121.68(12)
C9A C5A C5 119.54(12)
O2 C10 O1 125.24(12)
O2 C10 C3 124.62(12)
O1 C10 C3 110.14(10)
C10 O1 C11 116.23(10)
O1 C11 C12 106.55(12)
O1 C11 H11A 110.4
C12 C11 H11A 110.4
O1 C11 H11B 110.4
C12 C11 H11B 110.4
H11A C11 H11B 108.6
C11 C12 H12A 109.5
C11 C12 H12B 109.5
H12A C12 H12B 109.5
C11 C12 H12C 109.5
H12A C12 H12C 109.5
H12B C12 H12C 109.5
C14 C13 C18 119.07(12)
C14 C13 C2 121.82(11)
C18 C13 C2 119.09(12)
C15 C14 C13 121.02(12)
C15 C14 H14 119.5
C13 C14 H14 119.5
C16 C15 C14 118.43(12)
C16 C15 H15 120.8
C14 C15 H15 120.8
C17 C16 C15 121.97(12)
C17 C16 Cl1 118.94(10)
C15 C16 Cl1 119.09(10)
C16 C17 C18 118.97(12)
C16 C17 H17 120.5
C18 C17 H17 120.5
C17 C18 C13 120.51(12)
C17 C18 H18 119.7
C13 C18 H18 119.7

loop_
_geom_bond_atom_site_label_1
_geom_bond_atom_site_label_2
_geom_bond_distance
C5 C5A 1.5018(19)
C5 S4 1.8274(15)
C5 H5A 0.9700
C5 H5B 0.9700
S4 C3 1.8206(13)
C3 C10 1.5168(18)
C3 C2 1.5277(17)
C3 H3 0.9800
C2 N1 1.2827(17)
C2 C13 1.4874(18)
N1 C9A 1.4187(17)
C9A C9 1.3965(19)
C9A C5A 1.4070(18)
C9 C8 1.385(2)
C9 H9 0.9300
C8 C7 1.390(2)
C8 H8 0.9300
C7 C6 1.389(2)
C7 H7 0.9300
C6 C5A 1.3927(19)
C6 H6 0.9300
C10 O2 1.2060(16)
C10 O1 1.3329(16)
O1 C11 1.4607(16)
C11 C12 1.506(2)
C11 H11A 0.9700
C11 H11B 0.9700
C12 H12A 0.9600
C12 H12B 0.9600
C12 H12C 0.9600
C13 C14 1.3935(18)
C13 C18 1.4020(17)
C14 C15 1.3914(18)
C14 H14 0.9300
C15 C16 1.3876(18)
C15 H15 0.9300
C16 C17 1.3847(19)
C16 Cl1 1.7447(13)
C17 C18 1.3874(19)
C17 H17 0.9300
C18 H18 0.9300

loop_
_geom_torsion_atom_site_label_1
_geom_torsion_atom_site_label_2
_geom_torsion_atom_site_label_3
_geom_torsion_atom_site_label_4
_geom_torsion
C5A C5 S4 C3 -39.73(11)
C5 S4 C3 C10 -174.81(9)
C5 S4 C3 C2 -47.03(10)
C10 C3 C2 N1 -153.35(12)
S4 C3 C2 N1 82.78(14)
C10 C3 C2 C13 26.70(17)
S4 C3 C2 C13 -97.18(12)
C13 C2 N1 C9A 177.14(11)
C3 C2 N1 C9A -2.81(19)
C2 N1 C9A C9 129.72(14)
C2 N1 C9A C5A -54.91(17)
C5A C9A C9 C8 2.0(2)
N1 C9A C9 C8 177.39(12)
C9A C9 C8 C7 -0.7(2)
C9 C8 C7 C6 -0.2(2)
C8 C7 C6 C5A -0.1(2)
C7 C6 C5A C9A 1.4(2)
C7 C6 C5A C5 -174.08(13)
C9 C9A C5A C6 -2.29(19)
N1 C9A C5A C6 -177.59(12)
C9 C9A C5A C5 173.26(12)
N1 C9A C5A C5 -2.04(19)
S4 C5 C5A C6 -107.95(13)
S4 C5 C5A C9A 76.64(14)
C2 C3 C10 O2 -127.55(14)
S4 C3 C10 O2 -1.76(16)
C2 C3 C10 O1 53.24(15)
S4 C3 C10 O1 179.03(9)
O2 C10 O1 C11 5.94(19)
C3 C10 O1 C11 -174.86(11)
C10 O1 C11 C12 158.85(12)
N1 C2 C13 C14 -150.14(13)
C3 C2 C13 C14 29.82(18)
N1 C2 C13 C18 28.39(18)
C3 C2 C13 C18 -151.66(12)
C18 C13 C14 C15 0.57(19)
C2 C13 C14 C15 179.09(12)
C13 C14 C15 C16 -1.1(2)
C14 C15 C16 C17 0.2(2)
C14 C15 C16 Cl1 -179.15(10)
C15 C16 C17 C18 1.2(2)
Cl1 C16 C17 C18 -179.45(10)
C16 C17 C18 C13 -1.7(2)
C14 C13 C18 C17 0.86(19)
C2 C13 C18 C17 -177.71(12)
